data_4003419
loop_
_publ_author_name
'Ovens, Jeffrey S.'
'Leznoff, Daniel B.'

_publ_section_title
;
 Raman Detected Sensing of Volatile Organic Compounds by Vapochromic
 Cu[AuX2(CN)2]2 (X = Cl, Br) Coordination Polymer Materials
;
_journal_issue 5
_journal_name_full 'Chemistry of Materials'
_journal_page_first 1465
_journal_paper_doi 10.1021/cm502998w
_journal_volume 27
_journal_year 2015
_chemical_formula_sum 'C4 H12 Au2 Cl4 Cu N4 O6'
_chemical_formula_weight 811.45
_space_group_crystal_system triclinic
_space_group_IT_number 2
_space_group_name_Hall '-P 1'
_space_group_name_H-M_alt 'P -1'
_atom_sites_solution_hydrogens none
_atom_sites_solution_primary direct
_cell_angle_alpha 84.7330(10)
_cell_angle_beta 84.2830(10)
_cell_angle_gamma 89.2350(10)
_cell_formula_units_Z 1
_cell_length_a 5.0900(2)
_cell_length_b 9.2800(3)
_cell_length_c 9.3946(3)
_cell_measurement_reflns_used 9987
_cell_measurement_temperature 150(2)
_cell_measurement_theta_max 41.31
_cell_measurement_theta_min 4.38
_cell_volume 439.68(3)
_computing_cell_refinement 'Bruker SAINT'
_computing_data_collection 'Bruker APEX2'
_computing_data_reduction 'Bruker SAINT'
_computing_structure_refinement 'SHELXL-2013 (Sheldrick, 2013)'
_computing_structure_solution
; 
Bruker Intrinsic Phasing (Sheldrick, 2012) 
;
_diffrn_ambient_temperature 150(2)
_diffrn_measured_fraction_theta_full 0.999
_diffrn_measured_fraction_theta_max 0.991
_diffrn_measurement_device_type 'Bruker APEX-II DUO CCD'
_diffrn_measurement_method '\w scans'
_diffrn_radiation_monochromator graphite
_diffrn_radiation_type 'Mo K\a'
_diffrn_radiation_wavelength 0.71073
_diffrn_reflns_av_R_equivalents 0.0329
_diffrn_reflns_av_unetI/netI 0.0224
_diffrn_reflns_Laue_measured_fraction_full 0.999
_diffrn_reflns_Laue_measured_fraction_max 0.991
_diffrn_reflns_limit_h_max 8
_diffrn_reflns_limit_h_min -8
_diffrn_reflns_limit_k_max 15
_diffrn_reflns_limit_k_min -15
_diffrn_reflns_limit_l_max 15
_diffrn_reflns_limit_l_min -15
_diffrn_reflns_number 22353
_diffrn_reflns_point_group_measured_fraction_full 0.999
_diffrn_reflns_point_group_measured_fraction_max 0.991
_diffrn_reflns_theta_full 25.242
_diffrn_reflns_theta_max 36.316
_diffrn_reflns_theta_min 2.188
_exptl_absorpt_coefficient_mu 18.472
_exptl_absorpt_correction_T_max 0.0822
_exptl_absorpt_correction_T_min 0.0124
_exptl_absorpt_correction_type numerical
_exptl_crystal_colour blue
_exptl_crystal_density_diffrn 3.065
_exptl_crystal_description block
_exptl_crystal_F_000 367
_exptl_crystal_size_max 0.684
_exptl_crystal_size_mid 0.436
_exptl_crystal_size_min 0.360
_refine_diff_density_max 3.214
_refine_diff_density_min -2.060
_refine_diff_density_rms 0.250
_refine_ls_extinction_coef 0.0184(6)
_refine_ls_extinction_expression Fc^*^=kFc[1+0.001xFc^2^\l^3^/sin(2\q)]^-1/4^
_refine_ls_extinction_method SHELXL
_refine_ls_goodness_of_fit_ref 1.177
_refine_ls_hydrogen_treatment none
_refine_ls_matrix_type full
_refine_ls_number_parameters 102
_refine_ls_number_reflns 4226
_refine_ls_number_restraints 0
_refine_ls_restrained_S_all 1.177
_refine_ls_R_factor_all 0.0226
_refine_ls_R_factor_gt 0.0211
_refine_ls_shift/su_max 0.000
_refine_ls_shift/su_mean 0.000
_refine_ls_structure_factor_coef Fsqd
_refine_ls_weighting_details
;
 w=1/[\s^2^(Fo^2^)+(0.0059P)^2^+2.1687P]
 where P=(Fo^2^+2Fc^2^)/3
;
_refine_ls_weighting_scheme calc
_refine_ls_wR_factor_gt 0.0518
_refine_ls_wR_factor_ref 0.0524
_reflns_number_gt 3941
_reflns_number_total 4226
_reflns_threshold_expression 'I > 2\s(I)'
_cod_data_source_file cm502998w_si_002.cif
_cod_data_source_block Cu_OH2_Au3Cl
_cod_database_code 4003419
_shelx_space_group_comment
;
The symmetry employed for this shelxl refinement is uniquely defined
by the following loop, which should always be used as a source of
symmetry information in preference to the above space-group names.
They are only intended as comments.
;
_shelx_estimated_absorpt_t_min 0.028
_shelx_estimated_absorpt_t_max 0.058
_shelxl_version_number 2013-2

loop_
_space_group_symop_operation_xyz
'x, y, z'
'-x, -y, -z'

loop_
_atom_site_label
_atom_site_type_symbol
_atom_site_fract_x
_atom_site_fract_y
_atom_site_fract_z
_atom_site_U_iso_or_equiv
_atom_site_adp_type
_atom_site_occupancy
_atom_site_site_symmetry_order
_atom_site_calc_flag
_atom_site_refinement_flags_posn
_atom_site_refinement_flags_occupancy
_atom_site_attached_hydrogens
Au1 Au 1.0000 0.0000 0.0000 0.00978(4) Uani 1 2 d S P .
Au2 Au 1.0000 0.5000 1.0000 0.01392(4) Uani 1 2 d S P .
Cu1 Cu 0.5000 0.0000 0.5000 0.01064(8) Uani 1 2 d S P .
Cl1 Cl 1.29966(14) 0.16253(8) 0.05411(8) 0.01604(12) Uani 1 1 d . . .
Cl2 Cl 1.2831(2) 0.60846(10) 0.81925(9) 0.02610(16) Uani 1 1 d . . .
O1 O 0.2162(5) 0.1834(3) 0.4011(2) 0.0164(4) Uani 1 1 d . . 2
O2 O 0.7275(5) 0.1550(3) 0.5390(3) 0.0186(4) Uani 1 1 d . . 2
O3 O 0.2498(7) 0.4334(4) 0.5291(4) 0.0346(7) Uani 1 1 d . . 2
N1 N 0.7097(5) -0.0114(3) 0.3113(3) 0.0139(4) Uani 1 1 d . . .
N2 N 0.7967(7) 0.3049(4) 0.7775(4) 0.0266(6) Uani 1 1 d . . .
C1 C 0.8190(5) -0.0075(3) 0.1981(3) 0.0124(4) Uani 1 1 d . . .
C2 C 0.8636(7) 0.3773(4) 0.8599(3) 0.0187(5) Uani 1 1 d . . .

loop_
_atom_site_aniso_label
_atom_site_aniso_U_11
_atom_site_aniso_U_22
_atom_site_aniso_U_33
_atom_site_aniso_U_23
_atom_site_aniso_U_13
_atom_site_aniso_U_12
Au1 0.00979(6) 0.01362(6) 0.00573(6) -0.00198(4) 0.00114(4) 0.00055(4)
Au2 0.01776(7) 0.01253(7) 0.01222(7) -0.00473(4) -0.00187(5) -0.00028(5)
Cu1 0.00982(17) 0.0158(2) 0.00647(17) -0.00429(14) 0.00189(13) -0.00246(15)
Cl1 0.0152(3) 0.0199(3) 0.0134(3) -0.0044(2) -0.0002(2) -0.0032(2)
Cl2 0.0319(4) 0.0269(4) 0.0192(3) -0.0066(3) 0.0049(3) -0.0111(3)
O1 0.0165(9) 0.0194(10) 0.0132(8) -0.0024(7) -0.0004(7) -0.0024(7)
O2 0.0155(9) 0.0248(11) 0.0164(9) -0.0098(8) 0.0022(7) -0.0071(8)
O3 0.0409(17) 0.0321(15) 0.0309(15) -0.0152(12) 0.0081(13) -0.0090(13)
N1 0.0135(9) 0.0185(10) 0.0096(9) -0.0030(8) 0.0011(7) -0.0012(8)
N2 0.0326(16) 0.0280(15) 0.0207(13) -0.0109(11) -0.0017(11) -0.0063(12)
C1 0.0123(10) 0.0158(11) 0.0089(9) -0.0028(8) 0.0011(8) -0.0005(8)
C2 0.0231(13) 0.0185(12) 0.0152(12) -0.0058(10) -0.0010(10) -0.0025(10)

loop_
_atom_type_symbol
_atom_type_description
_atom_type_scat_dispersion_real
_atom_type_scat_dispersion_imag
_atom_type_scat_source
C C 0.0033 0.0016 'International Tables Vol C Tables 4.2.6.8 and 6.1.1.4'
H H 0.0000 0.0000 'International Tables Vol C Tables 4.2.6.8 and 6.1.1.4'
N N 0.0061 0.0033 'International Tables Vol C Tables 4.2.6.8 and 6.1.1.4'
O O 0.0106 0.0060 'International Tables Vol C Tables 4.2.6.8 and 6.1.1.4'
Cl Cl 0.1484 0.1585 'International Tables Vol C Tables 4.2.6.8 and 6.1.1.4'
Cu Cu 0.3201 1.2651 'International Tables Vol C Tables 4.2.6.8 and 6.1.1.4'
Au Au -2.0133 8.8022 'International Tables Vol C Tables 4.2.6.8 and 6.1.1.4'

loop_
_geom_angle_atom_site_label_1
_geom_angle_atom_site_label_2
_geom_angle_atom_site_label_3
_geom_angle
_geom_angle_site_symmetry_1
_geom_angle_site_symmetry_3
C1 Au1 C1 180.0 . 2_755
C1 Au1 Cl1 91.19(8) . .
C1 Au1 Cl1 88.81(8) 2_755 .
C1 Au1 Cl1 88.81(8) . 2_755
C1 Au1 Cl1 91.19(8) 2_755 2_755
Cl1 Au1 Cl1 180.0 . 2_755
C2 Au2 C2 180.0 . 2_767
C2 Au2 Cl2 89.49(10) . .
C2 Au2 Cl2 90.51(10) 2_767 .
C2 Au2 Cl2 90.51(10) . 2_767
C2 Au2 Cl2 89.49(10) 2_767 2_767
Cl2 Au2 Cl2 180.0 . 2_767
O2 Cu1 O2 180.00(10) . 2_656
O2 Cu1 N1 89.26(10) . .
O2 Cu1 N1 90.74(10) 2_656 .
O2 Cu1 N1 90.74(10) . 2_656
O2 Cu1 N1 89.26(10) 2_656 2_656
N1 Cu1 N1 180.0 . 2_656
O2 Cu1 O1 87.43(10) . .
O2 Cu1 O1 92.57(10) 2_656 .
N1 Cu1 O1 91.94(9) . .
N1 Cu1 O1 88.06(9) 2_656 .
O2 Cu1 O1 92.57(10) . 2_656
O2 Cu1 O1 87.43(10) 2_656 2_656
N1 Cu1 O1 88.06(9) . 2_656
N1 Cu1 O1 91.94(9) 2_656 2_656
O1 Cu1 O1 180.00(9) . 2_656
Cu1 O1 O2 109.53(11) . 1_455
Cu1 O1 O3 111.02(12) . .
O2 O1 O3 86.76(11) 1_455 .
Cu1 O2 O1 120.03(11) . 1_655
Cu1 O2 N2 135.48(14) . .
O1 O2 N2 99.27(12) 1_655 .
O1 O3 O3 113.27(18) . 2_666
O1 O3 O3 100.27(17) . 2_566
O3 O3 O3 125.7(3) 2_666 2_566
C1 N1 Cu1 174.0(3) . .
C2 N2 O2 167.6(3) . .
N1 C1 Au1 178.6(3) . .
N2 C2 Au2 176.9(3) . .

loop_
_geom_bond_atom_site_label_1
_geom_bond_atom_site_label_2
_geom_bond_distance
_geom_bond_site_symmetry_2
Au1 C1 1.988(3) .
Au1 C1 1.988(3) 2_755
Au1 Cl1 2.2839(7) .
Au1 Cl1 2.2839(7) 2_755
Au2 C2 1.997(3) .
Au2 C2 1.997(3) 2_767
Au2 Cl2 2.2827(9) .
Au2 Cl2 2.2827(9) 2_767
Cu1 O2 1.942(2) .
Cu1 O2 1.942(2) 2_656
Cu1 N1 1.987(2) .
Cu1 N1 1.987(2) 2_656
Cu1 O1 2.400(2) .
Cu1 O1 2.400(2) 2_656
O1 O2 2.692(3) 1_455
O1 O3 2.724(4) .
O2 O1 2.692(3) 1_655
O2 N2 2.797(4) .
O3 O3 2.828(7) 2_666
O3 O3 2.892(8) 2_566
N1 C1 1.148(3) .
N2 C2 1.149(4) .
